data_2216908
loop_
_publ_author_name
'Liying Cheng'
'Xin Xu'
'Yan Xu'

_publ_section_title
;
 Bis(1-adamantylammonium) hexafluoridogermanate
;
_journal_coeditor_code BI2261
_journal_issue 1
_journal_name_full 'Acta Crystallographica Section E'
_journal_page_first m82
_journal_page_last m82
_journal_paper_doi 10.1107/S1600536807063702
_journal_volume 64
_journal_year 2008
_chemical_formula_iupac '(C10 H18 N)2 [Ge F6]'
_chemical_formula_moiety '2(C10 H18 N +), F6 Ge 2-'
_chemical_formula_sum 'C20 H36 F6 Ge N2'
_chemical_formula_weight 491.10
_chemical_name_systematic
;
Bis(amantadinium) hexafluoridogermanate
;
_space_group_IT_number 12
_symmetry_cell_setting monoclinic
_symmetry_space_group_name_Hall '-C 2y'
_symmetry_space_group_name_H-M 'C 1 2/m 1'
_atom_sites_solution_hydrogens geom
_atom_sites_solution_primary direct
_atom_sites_solution_secondary difmap
_audit_creation_method SHELXL-97
_cell_angle_alpha 90.00
_cell_angle_beta 97.844(3)
_cell_angle_gamma 90.00
_cell_formula_units_Z 2
_cell_length_a 11.099(2)
_cell_length_b 6.7458(13)
_cell_length_c 14.179(3)
_cell_measurement_reflns_used 955
_cell_measurement_temperature 293(2)
_cell_measurement_theta_max 25.12
_cell_measurement_theta_min 3.54
_cell_volume 1051.7(4)
_computing_cell_refinement 'SAINT (Bruker, 2005)'
_computing_data_collection 'APEX2 (Bruker, 2005)'
_computing_data_reduction 'SAINT (Bruker, 2005)'
_computing_molecular_graphics 'SHELXTL (Bruker, 1997)'
_computing_publication_material 'SHELXTL (Bruker, 1997)'
_computing_structure_refinement 'SHELXL97 (Sheldrick, 1997)'
_computing_structure_solution 'SHELXS97 (Sheldrick, 1997)'
_diffrn_ambient_temperature 293(2)
_diffrn_measured_fraction_theta_full 0.994
_diffrn_measured_fraction_theta_max 0.994
_diffrn_measurement_device_type 'Bruker APEXII CCD'
_diffrn_measurement_method '\w scans'
_diffrn_radiation_monochromator graphite
_diffrn_radiation_source 'fine-focus sealed tube'
_diffrn_radiation_type MoK\a
_diffrn_radiation_wavelength 0.71073
_diffrn_reflns_av_R_equivalents 0.0542
_diffrn_reflns_av_sigmaI/netI 0.0660
_diffrn_reflns_limit_h_max 13
_diffrn_reflns_limit_h_min -10
_diffrn_reflns_limit_k_max 8
_diffrn_reflns_limit_k_min -8
_diffrn_reflns_limit_l_max 13
_diffrn_reflns_limit_l_min -17
_diffrn_reflns_number 2694
_diffrn_reflns_theta_full 25.24
_diffrn_reflns_theta_max 25.24
_diffrn_reflns_theta_min 3.54
_diffrn_standards_number 0
_exptl_absorpt_coefficient_mu 1.518
_exptl_absorpt_correction_T_max 0.863
_exptl_absorpt_correction_T_min 0.751
_exptl_absorpt_correction_type multi-scan
_exptl_absorpt_process_details '(SADABS; Sheldrick, 2003)'
_exptl_crystal_colour colorless
_exptl_crystal_density_diffrn 1.551
_exptl_crystal_density_method 'not measured'
_exptl_crystal_description plate
_exptl_crystal_F_000 512
_exptl_crystal_size_max 0.20
_exptl_crystal_size_mid 0.18
_exptl_crystal_size_min 0.10
_refine_diff_density_max 0.999
_refine_diff_density_min -0.686
_refine_ls_extinction_method none
_refine_ls_goodness_of_fit_ref 1.072
_refine_ls_hydrogen_treatment constr
_refine_ls_matrix_type full
_refine_ls_number_parameters 86
_refine_ls_number_reflns 1037
_refine_ls_number_restraints 0
_refine_ls_restrained_S_all 1.072
_refine_ls_R_factor_all 0.0623
_refine_ls_R_factor_gt 0.0573
_refine_ls_shift/su_max 0.000
_refine_ls_shift/su_mean 0.000
_refine_ls_structure_factor_coef Fsqd
_refine_ls_weighting_details 'calc w=1/[\s^2^(Fo^2^)+(0.0862P)^2^+0.4272P] where P=(Fo^2^+2Fc^2^)/3'
_refine_ls_weighting_scheme calc
_refine_ls_wR_factor_gt 0.1382
_refine_ls_wR_factor_ref 0.1435
_reflns_number_gt 955
_reflns_number_total 1037
_reflns_threshold_expression I>2\s(I)
_cod_data_source_file bi2261.cif
_cod_data_source_block I
_cod_original_sg_symbol_H-M 'C 2/m'
_cod_database_code 2216908
_cod_database_fobs_code 2216908

loop_
_symmetry_equiv_pos_as_xyz
'x, y, z'
'-x, y, -z'
'x+1/2, y+1/2, z'
'-x+1/2, y+1/2, -z'
'-x, -y, -z'
'x, -y, z'
'-x+1/2, -y+1/2, -z'
'x+1/2, -y+1/2, z'

loop_
_atom_site_type_symbol
_atom_site_label
_atom_site_fract_x
_atom_site_fract_y
_atom_site_fract_z
_atom_site_U_iso_or_equiv
_atom_site_adp_type
_atom_site_calc_flag
_atom_site_refinement_flags
_atom_site_occupancy
Ge Ge1 -0.5000 0.0000 0.0000 0.0276(3) Uani d S 1
F F1 -0.5435(3) 0.0000 0.1155(2) 0.0516(10) Uani d S 1
F F2 -0.4626(5) -0.2563(7) 0.0005(6) 0.0527(19) Uani d P 0.50
F F3 -0.3490(4) 0.0578(7) 0.0500(4) 0.0490(17) Uani d P 0.50
C C5 -0.3233(5) -0.5000 0.2032(4) 0.0276(12) Uani d S 1
C C1 -0.4579(5) -0.5000 0.2134(4) 0.0400(15) Uani d S 1
H H1A -0.4963 -0.6155 0.1832 0.048 Uiso d R 1
C C2 -0.4722(6) -0.5000 0.3188(4) 0.0383(14) Uani d S 1
H H2A -0.5568 -0.5000 0.3265 0.046 Uiso d SR 1
C C3 -0.2621(4) -0.3158(6) 0.2489(3) 0.0382(10) Uani d . 1
H H3A -0.2989 -0.1991 0.2188 0.046 Uiso d R 1
H H3B -0.1775 -0.3161 0.2414 0.046 Uiso d R 1
C C4 -0.2760(4) -0.3161(7) 0.3550(3) 0.0465(12) Uani d . 1
H H4A -0.2383 -0.1998 0.3847 0.056 Uiso d R 1
N N1 -0.3085(5) -0.5000 0.1002(3) 0.0495(15) Uani d S 1
H H1B -0.3439 -0.6089 0.0722 0.074 Uiso d R 1
H H1C -0.2288 -0.5000 0.0942 0.074 Uiso d SR 1
C C6 -0.2157(6) -0.5000 0.4014(5) 0.0523(19) Uani d S 1
H H6A -0.2230 -0.5000 0.4681 0.063 Uiso d SR 1
H H6B -0.1307 -0.5000 0.3948 0.063 Uiso d SR 1
C C7 -0.4110(4) -0.3163(7) 0.3658(4) 0.0478(12) Uani d . 1
H H7A -0.4209 -0.3142 0.4320 0.057 Uiso d R 1
H H7B -0.4490 -0.1998 0.3362 0.057 Uiso d R 1

loop_
_atom_site_aniso_label
_atom_site_aniso_U_11
_atom_site_aniso_U_22
_atom_site_aniso_U_33
_atom_site_aniso_U_12
_atom_site_aniso_U_13
_atom_site_aniso_U_23
Ge1 0.0296(5) 0.0262(5) 0.0286(5) 0.000 0.0103(3) 0.000
F1 0.048(2) 0.079(3) 0.031(2) 0.000 0.0180(16) 0.000
F2 0.072(6) 0.032(3) 0.052(3) 0.013(2) 0.000(5) -0.001(3)
F3 0.033(3) 0.057(5) 0.058(3) -0.008(2) 0.008(2) -0.016(2)
C5 0.029(3) 0.035(3) 0.019(3) 0.000 0.007(2) 0.000
C1 0.029(3) 0.061(4) 0.031(3) 0.000 0.005(2) 0.000
C2 0.033(3) 0.046(4) 0.039(3) 0.000 0.016(3) 0.000
C3 0.039(2) 0.030(2) 0.048(3) -0.0047(19) 0.017(2) 0.0013(19)
C4 0.047(3) 0.049(3) 0.047(3) -0.017(2) 0.019(2) -0.021(2)
N1 0.033(3) 0.088(5) 0.030(3) 0.000 0.013(2) 0.000
C6 0.034(4) 0.093(6) 0.030(3) 0.000 0.006(3) 0.000
C7 0.051(3) 0.047(3) 0.050(3) 0.004(2) 0.023(2) -0.011(2)

loop_
_atom_type_symbol
_atom_type_description
_atom_type_scat_dispersion_real
_atom_type_scat_dispersion_imag
_atom_type_scat_source
C C 0.0033 0.0016 'International Tables Vol C Tables 4.2.6.8 and 6.1.1.4'
H H 0.0000 0.0000 'International Tables Vol C Tables 4.2.6.8 and 6.1.1.4'
N N 0.0061 0.0033 'International Tables Vol C Tables 4.2.6.8 and 6.1.1.4'
F F 0.0171 0.0103 'International Tables Vol C Tables 4.2.6.8 and 6.1.1.4'
Ge Ge 0.1547 1.8001 'International Tables Vol C Tables 4.2.6.8 and 6.1.1.4'

loop_
_geom_angle_atom_site_label_1
_geom_angle_atom_site_label_2
_geom_angle_atom_site_label_3
_geom_angle_site_symmetry_1
_geom_angle_site_symmetry_3
_geom_angle
F1 Ge1 F1 . 5_455 180.0(2)
F1 Ge1 F3 . . 89.6(2)
F1 Ge1 F3 5_455 . 90.4(2)
F1 Ge1 F3 . 5_455 90.4(2)
F1 Ge1 F3 5_455 5_455 89.6(2)
F3 Ge1 F3 . 5_455 180.0(3)
F1 Ge1 F3 . 6 89.6(2)
F1 Ge1 F3 5_455 6 90.4(2)
F1 Ge1 F3 . 2_455 90.4(2)
F1 Ge1 F3 5_455 2_455 89.6(2)
F3 Ge1 F3 6 2_455 180.0(4)
F1 Ge1 F2 . 6 95.1(3)
F1 Ge1 F2 5_455 6 84.9(3)
F3 Ge1 F2 6 6 90.3(2)
F3 Ge1 F2 2_455 6 89.7(2)
F1 Ge1 F2 . 2_455 84.9(3)
F1 Ge1 F2 5_455 2_455 95.1(3)
F3 Ge1 F2 6 2_455 89.7(2)
F3 Ge1 F2 2_455 2_455 90.3(2)
F2 Ge1 F2 6 2_455 180.0
F1 Ge1 F2 . 5_455 84.9(3)
F1 Ge1 F2 5_455 5_455 95.1(3)
F3 Ge1 F2 . 5_455 89.7(2)
F3 Ge1 F2 5_455 5_455 90.3(2)
F1 Ge1 F2 . . 95.1(3)
F1 Ge1 F2 5_455 . 84.9(3)
F3 Ge1 F2 . . 90.3(2)
F3 Ge1 F2 5_455 . 89.7(2)
F2 Ge1 F2 5_455 . 180.0(3)
N1 C5 C3 . . 108.4(3)
N1 C5 C3 . 6_545 108.4(3)
C3 C5 C3 . 6_545 109.9(5)
N1 C5 C1 . . 109.6(4)
C3 C5 C1 . . 110.3(3)
C3 C5 C1 6_545 . 110.3(3)
C5 C1 C2 . . 109.2(5)
C5 C1 H1A . . 109.8
C2 C1 H1A . . 109.8
C7 C2 C7 . 6_545 109.1(6)
C7 C2 C1 . . 109.2(3)
C7 C2 C1 6_545 . 109.2(3)
C7 C2 H2A . . 109.6
C7 C2 H2A 6_545 . 109.6
C1 C2 H2A . . 110.1
C5 C3 C4 . . 108.6(4)
C5 C3 H3A . . 110.1
C4 C3 H3A . . 110.1
C5 C3 H3B . . 109.8
C4 C3 H3B . . 109.9
H3A C3 H3B . . 108.4
C6 C4 C7 . . 109.7(4)
C6 C4 C3 . . 109.2(4)
C7 C4 C3 . . 109.3(4)
C6 C4 H4A . . 109.7
C7 C4 H4A . . 109.4
C3 C4 H4A . . 109.5
C5 N1 H1B . . 109.4
C5 N1 H1C . . 109.5
H1B N1 H1C . . 109.5
C4 C6 C4 6_545 . 109.7(5)
C4 C6 H6A 6_545 . 109.6
C4 C6 H6A . . 109.6
C4 C6 H6B 6_545 . 109.8
C4 C6 H6B . . 109.8
H6A C6 H6B . . 108.2
C2 C7 C4 . . 110.0(4)
C2 C7 H7A . . 109.6
C4 C7 H7A . . 110.0
C2 C7 H7B . . 109.4
C4 C7 H7B . . 109.5
H7A C7 H7B . . 108.2

loop_
_geom_bond_atom_site_label_1
_geom_bond_atom_site_label_2
_geom_bond_site_symmetry_2
_geom_bond_distance
Ge1 F1 . 1.769(3)
Ge1 F1 5_455 1.769(3)
Ge1 F3 . 1.772(4)
Ge1 F3 5_455 1.772(4)
Ge1 F3 6 1.772(4)
Ge1 F3 2_455 1.772(4)
Ge1 F2 6 1.778(4)
Ge1 F2 2_455 1.778(4)
Ge1 F2 5_455 1.778(4)
Ge1 F2 . 1.778(4)
C5 N1 . 1.491(6)
C5 C3 . 1.518(5)
C5 C3 6_545 1.518(5)
C5 C1 . 1.521(8)
C1 C2 . 1.524(8)
C1 H1A . 0.960
C2 C7 . 1.522(6)
C2 C7 6_545 1.522(6)
C2 H2A . 0.960
C3 C4 . 1.532(6)
C3 H3A . 0.960
C3 H3B . 0.960
C4 C6 . 1.517(6)
C4 C7 . 1.527(7)
C4 H4A . 0.960
N1 H1B . 0.900
N1 H1C . 0.900
C6 C4 6_545 1.517(6)
C6 H6A . 0.960
C6 H6B . 0.960
C7 H7A . 0.960
C7 H7B . 0.960

loop_
_geom_hbond_atom_site_label_D
_geom_hbond_atom_site_label_H
_geom_hbond_atom_site_label_A
_geom_hbond_site_symmetry_A
_geom_hbond_distance_DH
_geom_hbond_distance_HA
_geom_hbond_distance_DA
_geom_hbond_angle_DHA
N1 H1B F2 6_545 0.90 1.80 2.639(5) 154.8
N1 H1C F1 3_545 0.90 2.04 2.920(4) 166.2
